data_2100450
loop_
_publ_author_name
'Barnett, Sarah A.'
'Broder, Charlotte K.'
'Shankland, Kenneth'
'David, Bill I. F.'
'Ibberson, Richard'
'Tocher, Derek A.'

_publ_section_title
;
 Single-crystal X-ray and neutron powder diffraction investigation of
 the phase transition in tetrachlorobenzene
;
_journal_coeditor_code SO5001
_journal_date_accepted 2005-12-15
_journal_date_recd_electronic 2005-10-19
_journal_issue 2
_journal_name_full 'Acta Crystallographica Section B'
_journal_page_first 287
_journal_page_last 295
_journal_paper_category FA
_journal_paper_doi 10.1107/S0108768105042102
_journal_volume 62
_journal_year 2006
_chemical_formula_moiety 'C6 Cl4 D2'
_chemical_formula_structural 'C6 D2 Cl4'
_chemical_formula_sum 'C6 Cl4 D2'
_chemical_formula_weight 217.88
_chemical_name_common '1,2,4,5-tetrachlorobenzene - beta polymorph'
_chemical_name_systematic
;
1,2,4,5-tetrachlorobenzene
;
_space_group_IT_number 14
_symmetry_cell_setting monoclinic
_symmetry_space_group_name_Hall '-P 2yn'
_symmetry_space_group_name_H-M 'P 1 21/n 1'
_cell_angle_alpha 90
_cell_angle_beta 99.7184(6)
_cell_angle_gamma 90
_cell_formula_units_Z 2
_cell_length_a 3.78988(4)
_cell_length_b 10.50328(5)
_cell_length_c 9.56244(3)
_cell_measurement_reflns_used 1003
_cell_measurement_temperature 150(2)
_cell_volume 375.182(5)
_computing_data_collection 'custom ISIS software'
_computing_data_reduction 'custom ISIS software'
_computing_structure_refinement 'Topas v3.1 (Coehlo, 2003)'
_diffrn_ambient_temperature 150(2)
_diffrn_measurement_device_type 'HRPD, ISIS'
_diffrn_radiation_probe neutron
_diffrn_radiation_type Neutron
_diffrn_reflns_limit_h_max 5
_diffrn_reflns_limit_h_min 0
_diffrn_reflns_limit_k_max 14
_diffrn_reflns_limit_k_min -14
_diffrn_reflns_limit_l_max 12
_diffrn_reflns_limit_l_min -13
_diffrn_reflns_number 1003
_exptl_absorpt_coefficient_mu 0.51
_exptl_absorpt_correction_type empirical
_exptl_absorpt_process_details
;
Mu = 0.51cm^-1^ at 1.8\A
calculated using custom ISIS software program Arial Mucalc
;
_exptl_crystal_density_method 'not measured'
_refine_ls_extinction_method none
_refine_ls_goodness_of_fit_all 1.324
_refine_ls_hydrogen_treatment refxyz
_refine_ls_matrix_type sparse
_refine_ls_number_constraints 2
_refine_ls_number_parameters 37
_refine_ls_number_restraints 11
_refine_ls_shift/su_max 0.001
_refine_ls_weighting_scheme sigma
_cod_data_source_file so5001.cif
_cod_data_source_block tcb_beta_150K_neutron
_cod_depositor_comments
;
The following automatic conversions were performed:
'_symmetry_cell_setting' value 'Monoclinic' changed to 'monoclinic'
according to '/home/saulius/struct/CIF-dictionaries/cif_core.dic'
dictionary named 'cif_core.dic' version 2.4.1 from 2010-06-29.

Automatic conversion script
Id: cif_fix_enum 1527 2010-12-29 10:47:43Z saulius 

The following automatic conversions were performed:

'_symmetry_cell_setting' value 'Monoclinic' changed to 'monoclinic'
according to /home/saulius/struct/CIF-dictionaries/cif_core.dic
dictionary named 'cif_core.dic' version 2.4.1 from 2010-06-29.

Automatic conversion script
Id: cif_fix_values 1715 2011-07-08 13:25:40Z adriana 
;
_cod_original_sg_symbol_H-M P21/n
_cod_database_code 2100450

loop_
_symmetry_equiv_pos_site_id
_symmetry_equiv_pos_as_xyz
1 x,y,z
2 1/2-x,1/2+y,1/2-z
3 -x,-y,-z
4 1/2+x,1/2-y,1/2+z

loop_
_atom_site_type_symbol
_atom_site_label
_atom_site_fract_x
_atom_site_fract_y
_atom_site_fract_z
_atom_site_U_iso_or_equiv
_atom_site_adp_type
_atom_site_calc_flag
_atom_site_occupancy
C C1b 0.0694(4) 0.46706(9) 0.36565(8) 1.73(2) Biso d 1
C C2b -0.0187(5) 0.37303(12) 0.45853(8) 1.73(2) Biso d 1
C C3b 0.0952(5) 0.59312(13) 0.40974(8) 1.73(2) Biso d 1
Cl Cl1b 0.1517(5) 0.42866(10) 0.19978(10) 2.33(2) Biso d 1
Cl Cl2b -0.0446(5) 0.21599(11) 0.40673(10) 2.33(2) Biso d 1
D H1b 0.1536(6) 0.66714(12) 0.33803(13) 2.83(5) Biso d 1

loop_
_atom_type_symbol
_atom_type_description
_atom_type_scat_dispersion_real
_atom_type_scat_dispersion_imag
_atom_type_scat_source
C C 0.0000 0.0000 'International Tables Vol C Tables 4.2.6.8 and 6.1.1.4'
H H 0.0000 0.0000 'International Tables Vol C Tables 4.2.6.8 and 6.1.1.4'
Cl Cl 0.0000 0.0000 'International Tables Vol C Tables 4.2.6.8 and 6.1.1.4'

loop_
_geom_angle_atom_site_label_1
_geom_angle_atom_site_label_2
_geom_angle_atom_site_label_3
_geom_angle_site_symmetry_3
_geom_angle
Cl1b C1b C2b . 121.24(8)
Cl1b C1b C3b . 119.38(9)
C2b C1b C3b . 119.37(9)
Cl2b C2b C1b . 119.99(8)
Cl2b C2b C3b 3_566 119.82(11)
C1b C2b C3b 3_566 120.17(11)
C1b C3b C2b 3_566 120.40(11)
C1b C3b H1b . 120.23(11)
H1b C3b C2b 3_566 119.17(14)

loop_
_geom_bond_atom_site_label_1
_geom_bond_atom_site_label_2
_geom_bond_site_symmetry_2
_geom_bond_distance
Cl1b C1b . 1.7154(14)
Cl2b C2b . 1.7202(17)
C1b C2b . 1.4056(15)
C1b C3b . 1.3880(16)
C2b C3b 3_566 1.3858(14)
C3b H1b . 1.0839(19)

loop_
_geom_torsion_atom_site_label_1
_geom_torsion_atom_site_label_2
_geom_torsion_atom_site_label_3
_geom_torsion_atom_site_label_4
_geom_torsion_site_symmetry_3
_geom_torsion_site_symmetry_4
_geom_torsion
Cl1b C1b C2b Cl2b . . 0.2(2)
Cl1b C1b C2b C3b . 3_566 -177.94(15)
C3b C1b C2b Cl2b . . -178.93(15)
C3b C1b C2b C3b . 3_566 3.0(2)
Cl1b C1b C3b C2b . 3_566 177.91(15)
C2b C1b C3b C2b . 3_566 -3.0(2)
Cl2b C2b C3b C1b 3_566 3_566 178.90(14)
C1b C2b C3b C1b 3_566 3_566 -3.0(3)
Cl1b C1b C3b H1b . . 3.1(3)
C2b C1b C3b H1b . . -177.8(2)
Cl2b C2b C3b H1b 3_566 3_566 4.0(3)
C1b C2b C3b H1b 3_566 3_566 -177.9(2)
